data_2312391
loop_
_publ_author_name
'Akila, Shanmugasundaram'
'Vidhyasagar, Thankakan'
'Thiruvalluvar, Aravazhi Amalan'
'Rajeswari, Krishnan'

_publ_section_title
;
 Synthesis, crystal structure, stereochemical and Hirshfeld surface
 analysis of
 <i>trans</i>-di-aqua-bis-(1-phenyl-propane-1,2-di-amine-&#x3ba;<sup>2</sup><i>N</i>,<i>N</i>')nickel(II)
 dichloride dihydrate.
;
_journal_coeditor_code WM5696
_journal_issue 'Pt 10'
_journal_name_full 'Acta crystallographica. Section E, Crystallographic communications'
_journal_page_first 967
_journal_page_last 971
_journal_paper_doi 10.1107/S2056989023008538
_journal_volume 79
_journal_year 2023
_chemical_formula_iupac '[Ni(C9 H14 N2)2 (H2 O)2] Cl2, 2H2 O'
_chemical_formula_moiety 'C18 H32 N4 Ni O2 2+, 2(Cl -), 2(H2 O)'
_chemical_formula_sum 'C18 H36 Cl2 N4 Ni O4'
_chemical_formula_weight 502.12
_chemical_melting_point 497
_chemical_name_systematic
'<i>trans</i>-Diaquabis(1-phenylpropane-1,2-diamine-\k^2^<i>N</i>,<i>N</i>')nickel(II) dichloride dihydrate'
_space_group_crystal_system monoclinic
_space_group_IT_number 14
_space_group_name_Hall '-P 2ybc'
_space_group_name_H-M_alt 'P 1 21/c 1'
_atom_sites_solution_hydrogens mixed
_atom_sites_solution_primary direct
_atom_sites_solution_secondary difmap
_audit_creation_method SHELXL-2019/3
_cell_angle_alpha 90
_cell_angle_beta 91.589(2)
_cell_angle_gamma 90
_cell_formula_units_Z 2
_cell_length_a 12.1130(7)
_cell_length_b 7.3062(4)
_cell_length_c 14.0441(8)
_cell_measurement_reflns_used 7663
_cell_measurement_temperature 298(2)
_cell_measurement_theta_max 30.01
_cell_measurement_theta_min 3.14
_cell_volume 1242.42(12)
_computing_cell_refinement
;
SAINT (Bruker, 2017)
;
_computing_data_collection
;
APEX3 (Bruker, 2017)
;
_computing_data_reduction
;
SAINT (Bruker, 2017)
;
_computing_molecular_graphics
;
ORTEP-3 for Windows (Farrugia, 2012) and PLATON (Spek, 2020)
;
_computing_publication_material
;
publCIF (Westrip, 2010)
;
_computing_structure_refinement
;
<i>SHELXL</i> (Sheldrick, 2015<i>b</i>)
;
_computing_structure_solution
;
<i>SHELXT</i> (Sheldrick, 2015<i>a</i>)
;
_diffrn_ambient_temperature 298(2)
_diffrn_detector_area_resol_mean 7.3910
_diffrn_measured_fraction_theta_full 0.995
_diffrn_measured_fraction_theta_max 0.995
_diffrn_measurement_device_type 'Bruker D8 Quest XRD'
_diffrn_measurement_method '\w and \f scans'
_diffrn_radiation_type MoK\a
_diffrn_radiation_wavelength 0.71073
_diffrn_reflns_av_R_equivalents 0.0200
_diffrn_reflns_av_unetI/netI 0.0189
_diffrn_reflns_limit_h_max 16
_diffrn_reflns_limit_h_min -17
_diffrn_reflns_limit_k_max 10
_diffrn_reflns_limit_k_min -10
_diffrn_reflns_limit_l_max 17
_diffrn_reflns_limit_l_min -19
_diffrn_reflns_number 15989
_diffrn_reflns_theta_full 25.242
_diffrn_reflns_theta_max 30.040
_diffrn_reflns_theta_min 3.143
_exptl_absorpt_coefficient_mu 1.024
_exptl_absorpt_correction_T_max 0.7460
_exptl_absorpt_correction_T_min 0.6343
_exptl_absorpt_correction_type multi-scan
_exptl_absorpt_process_details
;
(<i>SADABS</i>; Krause <i>et al.</i>, 2015)
;
_exptl_crystal_colour green
_exptl_crystal_density_diffrn 1.331
_exptl_crystal_density_method 'not measured'
_exptl_crystal_description block
_exptl_crystal_F_000 524
_exptl_crystal_size_max 0.310
_exptl_crystal_size_mid 0.270
_exptl_crystal_size_min 0.210
_refine_diff_density_max 1.524
_refine_diff_density_min -0.914
_refine_ls_extinction_coef 0.011(2)
_refine_ls_extinction_expression Fc^*^=kFc[1+0.001xFc^2^\l^3^/sin(2\q)]^-1/4^
_refine_ls_extinction_method
;
SHELXL-2019/3 (Sheldrick, 2015<i>b</i>)
;
_refine_ls_goodness_of_fit_ref 1.076
_refine_ls_hydrogen_treatment mixed
_refine_ls_matrix_type full
_refine_ls_number_parameters 144
_refine_ls_number_reflns 3619
_refine_ls_number_restraints 0
_refine_ls_restrained_S_all 1.076
_refine_ls_R_factor_all 0.0783
_refine_ls_R_factor_gt 0.0607
_refine_ls_shift/su_max 0.000
_refine_ls_shift/su_mean 0.000
_refine_ls_structure_factor_coef Fsqd
_refine_ls_weighting_details 'w=1/[\s^2^(Fo^2^)+(0.0335P)^2^+2.3825P] where P=(Fo^2^+2Fc^2^)/3'
_refine_ls_weighting_scheme calc
_refine_ls_wR_factor_gt 0.1285
_refine_ls_wR_factor_ref 0.1400
_reflns_number_gt 2841
_reflns_number_total 3619
_reflns_threshold_expression 'I > 2\s(I)'
_cod_data_source_file wm5696sup1.cif
_cod_data_source_block I
_cod_original_sg_symbol_H-M 'P 21/c'
_cod_database_code 2312391
_shelx_space_group_comment
;
The symmetry employed for this shelxl refinement is uniquely defined
by the following loop, which should always be used as a source of
symmetry information in preference to the above space-group names.
They are only intended as comments.
;
_shelx_estimated_absorpt_t_min 0.742
_shelx_estimated_absorpt_t_max 0.814

loop_
_space_group_symop_operation_xyz
'x, y, z'
'-x, y+1/2, -z+1/2'
'-x, -y, -z'
'x, -y-1/2, z-1/2'

loop_
_atom_site_type_symbol
_atom_site_label
_atom_site_fract_x
_atom_site_fract_y
_atom_site_fract_z
_atom_site_U_iso_or_equiv
_atom_site_adp_type
_atom_site_calc_flag
_atom_site_occupancy
_atom_site_disorder_assembly
_atom_site_disorder_group
Ni Ni1 0.000000 0.500000 0.500000 0.03444(17) Uani d 1 . .
O O1 0.2039(4) 0.2818(7) 0.2674(3) 0.1230(15) Uani d 1 . .
O O2 -0.08403(19) 0.7604(3) 0.49802(16) 0.0480(5) Uani d 1 . .
H H2A -0.067927 0.830472 0.544916 0.072 Uiso d 1 . .
H H2B -0.067224 0.824263 0.447313 0.072 Uiso d 1 . .
Cl Cl2 0.00298(9) 0.99682(12) 0.32983(6) 0.0590(3) Uani d 1 . .
N N1 0.1278(2) 0.6032(3) 0.41843(16) 0.0393(5) Uani d 1 . .
H H1A 0.163790 0.511552 0.391321 0.047 Uiso calc 1 . .
H H1B 0.100305 0.675472 0.372616 0.047 Uiso calc 1 . .
N N2 0.1041(2) 0.5800(4) 0.61171(18) 0.0402(5) Uani d 1 . .
C C1 0.2120(3) 0.6298(7) 0.5760(2) 0.0656(11) Uani d 1 . .
H H1 0.247413 0.511203 0.565627 0.079 Uiso calc 1 . .
C C2 0.2870(3) 0.7202(6) 0.6481(3) 0.0608(10) Uani d 1 . .
H H2E 0.356214 0.748091 0.619709 0.091 Uiso calc 1 . .
H H2F 0.299490 0.639331 0.701219 0.091 Uiso calc 1 . .
H H2G 0.253580 0.831281 0.669762 0.091 Uiso calc 1 . .
C C3 0.2038(3) 0.7078(7) 0.4816(3) 0.0670(11) Uani d 1 . .
H H3 0.167920 0.826718 0.489949 0.080 Uiso calc 1 . .
C C4 0.3132(3) 0.7513(6) 0.4357(2) 0.0568(9) Uani d 1 . .
C C5 0.3882(4) 0.6251(7) 0.4081(3) 0.0793(13) Uani d 1 . .
H H5 0.374550 0.501135 0.416994 0.095 Uiso calc 1 . .
C C6 0.4867(4) 0.6819(9) 0.3659(4) 0.0890(16) Uani d 1 . .
H H6 0.538556 0.595730 0.347740 0.107 Uiso calc 1 . .
C C7 0.5056(3) 0.8635(9) 0.3517(3) 0.0806(15) Uani d 1 . .
H H7 0.570103 0.901948 0.323347 0.097 Uiso calc 1 . .
C C8 0.4309(4) 0.9858(7) 0.3788(4) 0.0824(14) Uani d 1 . .
H H8 0.443916 1.109789 0.368966 0.099 Uiso calc 1 . .
C C9 0.3354(3) 0.9320(7) 0.4208(3) 0.0669(10) Uani d 1 . .
H H9 0.284926 1.020016 0.439403 0.080 Uiso calc 1 . .
H H2C 0.079(3) 0.667(6) 0.644(3) 0.068(13) Uiso d 1 . .
H H2D 0.114(4) 0.503(6) 0.653(3) 0.076(14) Uiso d 1 . .

loop_
_atom_site_aniso_label
_atom_site_aniso_U_11
_atom_site_aniso_U_22
_atom_site_aniso_U_33
_atom_site_aniso_U_12
_atom_site_aniso_U_13
_atom_site_aniso_U_23
Ni1 0.0403(3) 0.0322(3) 0.0311(3) -0.0052(2) 0.00578(18) 0.00010(19)
O1 0.126(3) 0.115(3) 0.128(4) 0.001(3) 0.006(3) 0.009(3)
O2 0.0588(13) 0.0360(11) 0.0495(12) 0.0009(10) 0.0076(10) 0.0012(9)
Cl2 0.0953(7) 0.0415(4) 0.0409(4) 0.0030(4) 0.0133(4) -0.0025(3)
N1 0.0426(12) 0.0424(13) 0.0331(11) -0.0084(10) 0.0038(9) 0.0001(10)
N2 0.0450(13) 0.0439(14) 0.0318(12) -0.0060(11) 0.0047(10) 0.0005(11)
C1 0.0497(19) 0.107(3) 0.0399(17) -0.026(2) 0.0018(14) 0.0001(19)
C2 0.0518(19) 0.082(3) 0.0479(19) -0.0132(19) -0.0065(15) -0.0045(18)
C3 0.058(2) 0.095(3) 0.0470(19) -0.031(2) 0.0043(16) -0.0007(19)
C4 0.0435(17) 0.086(3) 0.0412(16) -0.0226(18) 0.0046(13) -0.0004(17)
C5 0.102(4) 0.063(3) 0.074(3) -0.008(3) 0.015(3) 0.002(2)
C6 0.072(3) 0.120(5) 0.076(3) 0.029(3) 0.012(2) -0.008(3)
C7 0.049(2) 0.126(5) 0.068(3) -0.027(3) 0.0143(18) 0.000(3)
C8 0.084(3) 0.079(3) 0.085(3) -0.027(3) 0.019(3) 0.007(3)
C9 0.057(2) 0.080(3) 0.065(2) -0.001(2) 0.0106(18) 0.005(2)

loop_
_atom_type_symbol
_atom_type_description
_atom_type_scat_dispersion_real
_atom_type_scat_dispersion_imag
_atom_type_scat_source
C C 0.0033 0.0016 'International Tables Vol C Tables 4.2.6.8 and 6.1.1.4'
H H 0.0000 0.0000 'International Tables Vol C Tables 4.2.6.8 and 6.1.1.4'
Cl Cl 0.1484 0.1585 'International Tables Vol C Tables 4.2.6.8 and 6.1.1.4'
N N 0.0061 0.0033 'International Tables Vol C Tables 4.2.6.8 and 6.1.1.4'
Ni Ni 0.3393 1.1124 'International Tables Vol C Tables 4.2.6.8 and 6.1.1.4'
O O 0.0106 0.0060 'International Tables Vol C Tables 4.2.6.8 and 6.1.1.4'

loop_
_geom_angle_atom_site_label_1
_geom_angle_atom_site_label_2
_geom_angle_atom_site_label_3
_geom_angle_site_symmetry_1
_geom_angle_site_symmetry_3
_geom_angle
_geom_angle_publ_flag
N2 Ni1 N2 3_566 . 180.0 ?
N2 Ni1 N1 3_566 3_566 82.45(9) ?
N2 Ni1 N1 . 3_566 97.55(9) ?
N2 Ni1 N1 3_566 . 97.55(9) ?
N2 Ni1 N1 . . 82.45(9) ?
N1 Ni1 N1 3_566 . 180.0 ?
N2 Ni1 O2 3_566 3_566 92.17(11) ?
N2 Ni1 O2 . 3_566 87.83(11) ?
N1 Ni1 O2 3_566 3_566 91.79(9) ?
N1 Ni1 O2 . 3_566 88.21(9) ?
N2 Ni1 O2 3_566 . 87.83(11) ?
N2 Ni1 O2 . . 92.17(11) ?
N1 Ni1 O2 3_566 . 88.21(9) ?
N1 Ni1 O2 . . 91.79(9) ?
O2 Ni1 O2 3_566 . 180.00(11) ?
Ni1 O2 H2A . . 114.9 ?
Ni1 O2 H2B . . 111.0 ?
H2A O2 H2B . . 104.7 ?
C3 N1 Ni1 . . 108.45(19) ?
C3 N1 H1A . . 110.0 ?
Ni1 N1 H1A . . 110.0 ?
C3 N1 H1B . . 110.0 ?
Ni1 N1 H1B . . 110.0 ?
H1A N1 H1B . . 108.4 ?
C1 N2 Ni1 . . 110.06(19) ?
C1 N2 H2C . . 110(3) ?
Ni1 N2 H2C . . 114(3) ?
C1 N2 H2D . . 107(3) ?
Ni1 N2 H2D . . 115(3) ?
H2C N2 H2D . . 101(4) ?
C3 C1 N2 . . 112.0(3) ?
C3 C1 C2 . . 118.2(4) ?
N2 C1 C2 . . 114.3(3) ?
C3 C1 H1 . . 103.4 ?
N2 C1 H1 . . 103.4 ?
C2 C1 H1 . . 103.4 ?
C1 C2 H2E . . 109.5 ?
C1 C2 H2F . . 109.5 ?
H2E C2 H2F . . 109.5 ?
C1 C2 H2G . . 109.5 ?
H2E C2 H2G . . 109.5 ?
H2F C2 H2G . . 109.5 ?
C1 C3 N1 . . 111.9(3) ?
C1 C3 C4 . . 115.7(3) ?
N1 C3 C4 . . 112.9(3) ?
C1 C3 H3 . . 105.0 ?
N1 C3 H3 . . 105.0 ?
C4 C3 H3 . . 105.0 ?
C5 C4 C9 . . 118.5(4) ?
C5 C4 C3 . . 125.1(4) ?
C9 C4 C3 . . 116.4(4) ?
C4 C5 C6 . . 120.1(5) ?
C4 C5 H5 . . 120.0 ?
C6 C5 H5 . . 120.0 ?
C7 C6 C5 . . 119.8(5) ?
C7 C6 H6 . . 120.1 ?
C5 C6 H6 . . 120.1 ?
C8 C7 C6 . . 119.5(4) ?
C8 C7 H7 . . 120.2 ?
C6 C7 H7 . . 120.2 ?
C7 C8 C9 . . 121.1(5) ?
C7 C8 H8 . . 119.4 ?
C9 C8 H8 . . 119.4 ?
C4 C9 C8 . . 121.1(4) ?
C4 C9 H9 . . 119.5 ?
C8 C9 H9 . . 119.5 ?

loop_
_geom_bond_atom_site_label_1
_geom_bond_atom_site_label_2
_geom_bond_site_symmetry_2
_geom_bond_distance
_geom_bond_publ_flag
Ni1 N2 3_566 2.070(3) ?
Ni1 N2 . 2.070(3) ?
Ni1 N1 3_566 2.092(2) ?
Ni1 N1 . 2.092(2) ?
Ni1 O2 3_566 2.158(2) ?
Ni1 O2 . 2.158(2) ?
O2 H2A . 0.8524 ?
O2 H2B . 0.8799 ?
N1 C3 . 1.475(4) ?
N1 H1A . 0.8900 ?
N1 H1B . 0.8900 ?
N2 C1 . 1.458(4) ?
N2 H2C . 0.84(5) ?
N2 H2D . 0.81(5) ?
C1 C3 . 1.444(5) ?
C1 C2 . 1.496(5) ?
C1 H1 . 0.9800 ?
C2 H2E . 0.9600 ?
C2 H2F . 0.9600 ?
C2 H2G . 0.9600 ?
C3 C4 . 1.523(5) ?
C3 H3 . 0.9800 ?
C4 C5 . 1.359(6) ?
C4 C9 . 1.364(6) ?
C5 C6 . 1.409(7) ?
C5 H5 . 0.9300 ?
C6 C7 . 1.362(8) ?
C6 H6 . 0.9300 ?
C7 C8 . 1.335(7) ?
C7 H7 . 0.9300 ?
C8 C9 . 1.371(6) ?
C8 H8 . 0.9300 ?
C9 H9 . 0.9300 ?

loop_
_geom_hbond_atom_site_label_D
_geom_hbond_atom_site_label_H
_geom_hbond_atom_site_label_A
_geom_hbond_site_symmetry_A
_geom_hbond_distance_DH
_geom_hbond_distance_HA
_geom_hbond_distance_DA
_geom_hbond_angle_DHA
_geom_hbond_publ_flag
O2 H2A Cl2 3_576 0.85 2.29 3.134(2) 173 yes
O2 H2B Cl2 . 0.88 2.26 3.132(2) 170 yes
N1 H1A O1 . 0.89 2.48 3.313(5) 157 yes
N1 H1B Cl2 . 0.89 2.69 3.464(3) 146 yes
N2 H2C Cl2 3_576 0.84(5) 2.68(5) 3.460(3) 155(4) yes
N2 H2D Cl2 4_576 0.81(5) 2.86(5) 3.378(3) 124(4) yes

loop_
_geom_torsion_atom_site_label_1
_geom_torsion_atom_site_label_2
_geom_torsion_atom_site_label_3
_geom_torsion_atom_site_label_4
_geom_torsion_site_symmetry_1
_geom_torsion_site_symmetry_2
_geom_torsion_site_symmetry_3
_geom_torsion_site_symmetry_4
_geom_torsion
_geom_torsion_publ_flag
Ni1 N2 C1 C3 . . . . 32.1(5) ?
Ni1 N2 C1 C2 . . . . 169.9(3) ?
N2 C1 C3 N1 . . . . -44.5(5) ?
C2 C1 C3 N1 . . . . 179.4(4) ?
N2 C1 C3 C4 . . . . -175.8(4) ?
C2 C1 C3 C4 . . . . 48.2(6) ?
Ni1 N1 C3 C1 . . . . 33.9(4) ?
Ni1 N1 C3 C4 . . . . 166.5(3) ?
C1 C3 C4 C5 . . . . 67.3(6) ?
N1 C3 C4 C5 . . . . -63.4(5) ?
C1 C3 C4 C9 . . . . -113.5(5) ?
N1 C3 C4 C9 . . . . 115.7(4) ?
C9 C4 C5 C6 . . . . 0.6(7) ?
C3 C4 C5 C6 . . . . 179.8(4) ?
C4 C5 C6 C7 . . . . -0.9(8) ?
C5 C6 C7 C8 . . . . 0.6(8) ?
C6 C7 C8 C9 . . . . 0.1(8) ?
C5 C4 C9 C8 . . . . 0.1(7) ?
C3 C4 C9 C8 . . . . -179.2(4) ?
C7 C8 C9 C4 . . . . -0.4(7) ?

_cod_database_fobs_code 2312391
